data_1573812
_journal_paper_doi 10.1039/D4DT03382E
_chemical_formula_sum 'C14 H14 In N2 Na O5 S2'
_chemical_formula_weight 492.20
_space_group_crystal_system monoclinic
_space_group_IT_number 14
_space_group_name_Hall '-P 2ybc'
_space_group_name_H-M_alt 'P 1 21/c 1'
_atom_sites_solution_hydrogens mixed
_audit_creation_method SHELXL-2018/3
_audit_update_record
;
2024-11-26 deposited with the CCDC.	2025-01-29 downloaded from the CCDC.
;
_cell_angle_alpha 90
_cell_angle_beta 110.678(2)
_cell_angle_gamma 90
_cell_formula_units_Z 4
_cell_length_a 15.7350(3)
_cell_length_b 7.94580(10)
_cell_length_c 14.7384(3)
_cell_measurement_reflns_used 20180
_cell_measurement_temperature 293(2)
_cell_measurement_theta_max 26.7460
_cell_measurement_theta_min 2.7610
_cell_volume 1723.99(6)
_computing_structure_refinement 'SHELXL-2018/3 (Sheldrick, 2018)'
_computing_structure_solution 'SHELXT 2018/2 (Sheldrick, 2018)'
_diffrn_ambient_temperature 293(2)
_diffrn_detector_area_resol_mean 10.0000
_diffrn_measured_fraction_theta_full 0.997
_diffrn_measured_fraction_theta_max 0.969
_diffrn_measurement_device_type 'XtaLAB Synergy, Dualflex, HyPix3000'
_diffrn_radiation_type MoK\a
_diffrn_radiation_wavelength 0.71073
_diffrn_reflns_av_R_equivalents 0.0529
_diffrn_reflns_av_unetI/netI 0.0288
_diffrn_reflns_Laue_measured_fraction_full 0.997
_diffrn_reflns_Laue_measured_fraction_max 0.969
_diffrn_reflns_limit_h_max 20
_diffrn_reflns_limit_h_min -20
_diffrn_reflns_limit_k_max 10
_diffrn_reflns_limit_k_min -9
_diffrn_reflns_limit_l_max 18
_diffrn_reflns_limit_l_min -18
_diffrn_reflns_number 36996
_diffrn_reflns_point_group_measured_fraction_full 0.997
_diffrn_reflns_point_group_measured_fraction_max 0.969
_diffrn_reflns_theta_full 25.000
_diffrn_reflns_theta_max 27.056
_diffrn_reflns_theta_min 2.785
_exptl_absorpt_coefficient_mu 1.666
_exptl_absorpt_correction_T_max 1.00000
_exptl_absorpt_correction_T_min 0.34772
_exptl_absorpt_correction_type multi-scan
_exptl_absorpt_process_details
;
CrysAlisPro 1.171.42.49 (Rigaku Oxford Diffraction, 2022)
Empirical absorption correction using spherical harmonics,
implemented in SCALE3 ABSPACK scaling algorithm.
;
_exptl_crystal_colour 'yellowish oreange'
_exptl_crystal_density_diffrn 1.896
_exptl_crystal_description block
_exptl_crystal_F_000 976
_exptl_crystal_size_max 0.028
_exptl_crystal_size_mid 0.026
_exptl_crystal_size_min 0.024
_refine_diff_density_max 0.357
_refine_diff_density_min -0.555
_refine_diff_density_rms 0.085
_refine_ls_extinction_method none
_refine_ls_goodness_of_fit_ref 1.065
_refine_ls_hydrogen_treatment mixed
_refine_ls_matrix_type full
_refine_ls_number_parameters 230
_refine_ls_number_reflns 3676
_refine_ls_number_restraints 0
_refine_ls_restrained_S_all 1.065
_refine_ls_R_factor_all 0.0333
_refine_ls_R_factor_gt 0.0273
_refine_ls_shift/su_max 0.001
_refine_ls_shift/su_mean 0.000
_refine_ls_structure_factor_coef Fsqd
_refine_ls_weighting_details 'w=1/[\s^2^(Fo^2^)+(0.0286P)^2^+0.9262P] where P=(Fo^2^+2Fc^2^)/3'
_refine_ls_weighting_scheme calc
_refine_ls_wR_factor_gt 0.0621
_refine_ls_wR_factor_ref 0.0666
_reflns_Friedel_coverage 0.000
_reflns_number_gt 3230
_reflns_number_total 3676
_reflns_threshold_expression 'I > 2\s(I)'
_cod_data_source_file d4dt03382e2.cif
_cod_data_source_block shelx
_cod_original_sg_symbol_H-M 'P 21/c'
_cod_database_code 1573812
_shelx_shelxl_version_number 2018/3
_shelx_space_group_comment
;
The symmetry employed for this shelxl refinement is uniquely defined
by the following loop, which should always be used as a source of
symmetry information in preference to the above space-group names.
They are only intended as comments.
;

loop_
_space_group_symop_operation_xyz
'x, y, z'
'-x, y+1/2, -z+1/2'
'-x, -y, -z'
'x, -y-1/2, z-1/2'

loop_
_atom_site_label
_atom_site_type_symbol
_atom_site_fract_x
_atom_site_fract_y
_atom_site_fract_z
_atom_site_U_iso_or_equiv
_atom_site_adp_type
_atom_site_occupancy
_atom_site_site_symmetry_order
_atom_site_calc_flag
_atom_site_refinement_flags_posn
_atom_site_refinement_flags_adp
_atom_site_refinement_flags_occupancy
_atom_site_disorder_assembly
_atom_site_disorder_group
C1 C 0.14568(18) 0.5894(3) 0.31429(19) 0.0302(6) Uani 1 1 d . . . . .
C10 C 0.34039(19) 1.1129(3) 0.4684(2) 0.0327(6) Uani 1 1 d . . . . .
C3 C 0.11180(19) 1.1356(4) 0.1398(2) 0.0352(6) Uani 1 1 d . . . . .
C9 C 0.40283(18) 1.1374(3) 0.4143(2) 0.0334(6) Uani 1 1 d . . . . .
C8 C 0.4823(2) 1.2300(4) 0.4509(2) 0.0476(8) Uani 1 1 d . . . . .
H8 H 0.496075 1.287485 0.509295 0.057 Uiso 1 1 calc R U . . .
C14 C 0.21275(19) 0.9775(4) 0.4746(2) 0.0400(7) Uani 1 1 d . . . . .
H14 H 0.162968 0.908061 0.445469 0.048 Uiso 1 1 calc R U . . .
C13 C 0.2260(2) 1.0412(4) 0.5656(2) 0.0482(8) Uani 1 1 d . . . . .
H13 H 0.186912 1.012885 0.597958 0.058 Uiso 1 1 calc R U . . .
C11 C 0.3552(2) 1.1838(4) 0.5582(2) 0.0476(8) Uani 1 1 d . . . . .
H11 H 0.403913 1.256429 0.585454 0.057 Uiso 1 1 calc R U . . .
C5 C 0.4373(2) 1.0664(4) 0.2795(2) 0.0435(7) Uani 1 1 d . . . . .
H5 H 0.421374 1.012052 0.219918 0.052 Uiso 1 1 calc R U . . .
C2 C 0.23835(19) 0.5068(4) 0.3488(2) 0.0429(7) Uani 1 1 d . . . . .
H2A H 0.233720 0.403972 0.311888 0.051 Uiso 1 1 calc R U . . .
H2B H 0.252390 0.474266 0.416006 0.051 Uiso 1 1 calc R U . . .
C6 C 0.5185(2) 1.1533(4) 0.3135(3) 0.0518(9) Uani 1 1 d . . . . .
H6 H 0.557246 1.155476 0.278259 0.062 Uiso 1 1 calc R U . . .
C7 C 0.5406(2) 1.2362(5) 0.4001(3) 0.0577(9) Uani 1 1 d . . . . .
H7 H 0.594689 1.296347 0.424446 0.069 Uiso 1 1 calc R U . . .
C12 C 0.2979(2) 1.1468(4) 0.6073(2) 0.0546(9) Uani 1 1 d . . . . .
H12 H 0.307745 1.193056 0.668186 0.065 Uiso 1 1 calc R U . . .
C4 C 0.1348(2) 1.0329(4) 0.0642(2) 0.0469(8) Uani 1 1 d . . . . .
H4A H 0.144294 1.110885 0.017985 0.056 Uiso 1 1 calc R U . . .
H4B H 0.082094 0.965302 0.029128 0.056 Uiso 1 1 calc R U . . .
N1 N 0.38076(15) 1.0575(3) 0.32918(17) 0.0338(5) Uani 1 1 d . . . . .
O1 O 0.0075(2) 0.1354(4) 0.4126(2) 0.0750(9) Uani 1 1 d . . . . .
H1 H -0.011669 0.038550 0.404158 0.113 Uiso 1 1 calc R U . . .
In1 In 0.24929(2) 0.88998(2) 0.27814(2) 0.02892(8) Uani 1 1 d . . . . .
S1 S 0.33389(5) 0.62499(9) 0.34165(6) 0.04078(19) Uani 1 1 d . . . . .
S2 S 0.23119(6) 0.89552(10) 0.10533(6) 0.0474(2) Uani 1 1 d . . . . .
Na1 Na 0.02677(7) 0.23395(13) 0.27032(8) 0.0363(3) Uani 1 1 d . . . . .
O4 O 0.14915(13) 1.0992(2) 0.22952(14) 0.0355(5) Uani 1 1 d . . . . .
O3 O 0.13718(11) 0.7455(2) 0.29285(14) 0.0331(4) Uani 1 1 d . . . . .
O2 O 0.07978(13) 0.5010(2) 0.30936(15) 0.0399(5) Uani 1 1 d . . . . .
O5 O 0.05582(14) 1.2510(3) 0.11003(14) 0.0468(5) Uani 1 1 d . . . . .
N2 N 0.26869(14) 1.0117(3) 0.42656(15) 0.0313(5) Uani 1 1 d . . . . .
H002 H -0.013(3) 0.209(6) 0.444(4) 0.12(2) Uiso 1 1 d . . . . .

loop_
_atom_site_aniso_label
_atom_site_aniso_U_11
_atom_site_aniso_U_22
_atom_site_aniso_U_33
_atom_site_aniso_U_23
_atom_site_aniso_U_13
_atom_site_aniso_U_12
C1 0.0321(15) 0.0309(15) 0.0271(14) -0.0028(11) 0.0095(11) -0.0021(11)
C10 0.0329(15) 0.0291(15) 0.0318(15) 0.0025(11) 0.0059(12) 0.0021(11)
C3 0.0318(15) 0.0393(17) 0.0361(16) 0.0018(13) 0.0139(13) -0.0012(12)
C9 0.0289(14) 0.0291(15) 0.0367(16) 0.0057(12) 0.0046(12) 0.0024(11)
C8 0.0378(17) 0.050(2) 0.0454(18) 0.0012(15) 0.0029(14) -0.0106(14)
C14 0.0368(16) 0.0443(18) 0.0423(17) -0.0041(14) 0.0180(13) -0.0051(13)
C13 0.058(2) 0.051(2) 0.0455(19) -0.0025(16) 0.0303(16) -0.0001(16)
C11 0.0509(19) 0.0455(19) 0.0395(17) -0.0117(15) 0.0076(15) -0.0077(15)
C5 0.0393(17) 0.0446(18) 0.0509(19) 0.0051(15) 0.0213(15) 0.0020(14)
C2 0.0375(16) 0.0372(17) 0.0532(19) 0.0104(15) 0.0151(14) 0.0041(13)
C6 0.0366(17) 0.061(2) 0.064(2) 0.0191(18) 0.0255(17) 0.0013(15)
C7 0.0330(17) 0.066(2) 0.066(2) 0.0115(19) 0.0080(16) -0.0159(16)
C12 0.066(2) 0.063(2) 0.0369(18) -0.0136(16) 0.0207(17) -0.0037(18)
C4 0.0453(18) 0.059(2) 0.0331(16) -0.0058(15) 0.0098(14) 0.0091(15)
N1 0.0301(12) 0.0328(12) 0.0394(14) 0.0037(11) 0.0135(10) -0.0026(10)
O1 0.080(2) 0.090(2) 0.0496(16) 0.0033(15) 0.0158(15) -0.0330(17)
In1 0.02682(12) 0.02903(12) 0.03123(13) -0.00102(8) 0.01064(9) -0.00168(7)
S1 0.0266(4) 0.0404(4) 0.0531(5) 0.0056(3) 0.0114(3) 0.0051(3)
S2 0.0576(5) 0.0531(5) 0.0355(4) -0.0012(3) 0.0213(4) 0.0168(4)
Na1 0.0307(6) 0.0337(6) 0.0459(7) -0.0025(5) 0.0152(5) -0.0032(4)
O4 0.0388(11) 0.0386(11) 0.0301(11) 0.0010(8) 0.0135(9) 0.0071(8)
O3 0.0244(9) 0.0270(10) 0.0467(11) 0.0030(9) 0.0111(8) -0.0009(7)
O2 0.0354(11) 0.0301(11) 0.0551(13) -0.0004(9) 0.0173(10) -0.0071(8)
O5 0.0471(13) 0.0550(14) 0.0393(12) 0.0083(10) 0.0164(10) 0.0173(11)
N2 0.0319(12) 0.0299(13) 0.0312(12) -0.0013(10) 0.0099(10) -0.0013(9)

loop_
_atom_type_symbol
_atom_type_description
_atom_type_scat_dispersion_real
_atom_type_scat_dispersion_imag
_atom_type_scat_source
C C 0.0033 0.0016 'International Tables Vol C Tables 4.2.6.8 and 6.1.1.4'
H H 0.0000 0.0000 'International Tables Vol C Tables 4.2.6.8 and 6.1.1.4'
N N 0.0061 0.0033 'International Tables Vol C Tables 4.2.6.8 and 6.1.1.4'
O O 0.0106 0.0060 'International Tables Vol C Tables 4.2.6.8 and 6.1.1.4'
Na Na 0.0362 0.0249 'International Tables Vol C Tables 4.2.6.8 and 6.1.1.4'
S S 0.1246 0.1234 'International Tables Vol C Tables 4.2.6.8 and 6.1.1.4'
In In -0.7276 1.3100 'International Tables Vol C Tables 4.2.6.8 and 6.1.1.4'

loop_
_geom_angle_atom_site_label_1
_geom_angle_atom_site_label_2
_geom_angle_atom_site_label_3
_geom_angle
_geom_angle_site_symmetry_1
_geom_angle_site_symmetry_3
_geom_angle_publ_flag
O2 C1 O3 121.8(2) . . ?
O2 C1 C2 117.6(2) . . ?
O3 C1 C2 120.6(2) . . ?
O2 C1 Na1 62.93(15) . 2 ?
O3 C1 Na1 59.37(13) . 2 ?
C2 C1 Na1 173.7(2) . 2 ?
N2 C10 C11 120.9(3) . . ?
N2 C10 C9 116.2(2) . . ?
C11 C10 C9 122.9(3) . . ?
O5 C3 O4 122.9(3) . . ?
O5 C3 C4 117.4(3) . . ?
O4 C3 C4 119.7(3) . . ?
O5 C3 Na1 65.55(15) . 1_565 ?
O4 C3 Na1 60.69(14) . 1_565 ?
C4 C3 Na1 160.3(2) . 1_565 ?
N1 C9 C8 121.1(3) . . ?
N1 C9 C10 116.1(2) . . ?
C8 C9 C10 122.7(3) . . ?
C7 C8 C9 119.5(3) . . ?
C7 C8 H8 120.3 . . ?
C9 C8 H8 120.3 . . ?
N2 C14 C13 122.5(3) . . ?
N2 C14 H14 118.7 . . ?
C13 C14 H14 118.7 . . ?
C12 C13 C14 118.7(3) . . ?
C12 C13 H13 120.6 . . ?
C14 C13 H13 120.6 . . ?
C12 C11 C10 119.9(3) . . ?
C12 C11 H11 120.0 . . ?
C10 C11 H11 120.0 . . ?
N1 C5 C6 122.4(3) . . ?
N1 C5 H5 118.8 . . ?
C6 C5 H5 118.8 . . ?
C1 C2 S1 118.5(2) . . ?
C1 C2 H2A 107.7 . . ?
S1 C2 H2A 107.7 . . ?
C1 C2 H2B 107.7 . . ?
S1 C2 H2B 107.7 . . ?
H2A C2 H2B 107.1 . . ?
C7 C6 C5 118.5(3) . . ?
C7 C6 H6 120.7 . . ?
C5 C6 H6 120.7 . . ?
C6 C7 C8 119.5(3) . . ?
C6 C7 H7 120.3 . . ?
C8 C7 H7 120.3 . . ?
C13 C12 C11 119.1(3) . . ?
C13 C12 H12 120.4 . . ?
C11 C12 H12 120.4 . . ?
C3 C4 S2 118.0(2) . . ?
C3 C4 H4A 107.8 . . ?
S2 C4 H4A 107.8 . . ?
C3 C4 H4B 107.8 . . ?
S2 C4 H4B 107.8 . . ?
H4A C4 H4B 107.1 . . ?
C9 N1 C5 119.0(3) . . ?
C9 N1 In1 118.47(18) . . ?
C5 N1 In1 122.3(2) . . ?
Na1 O1 H1 109.5 . . ?
Na1 O1 H002 116(3) . . ?
H1 O1 H002 121.5 . . ?
O3 In1 O4 85.40(7) . . ?
O3 In1 N2 88.13(7) . . ?
O4 In1 N2 80.45(7) . . ?
O3 In1 N1 156.80(8) . . ?
O4 In1 N1 97.07(8) . . ?
N2 In1 N1 69.68(8) . . ?
O3 In1 S2 108.09(5) . . ?
O4 In1 S2 81.00(5) . . ?
N2 In1 S2 154.19(6) . . ?
N1 In1 S2 95.07(6) . . ?
O3 In1 S1 82.01(5) . . ?
O4 In1 S1 167.25(5) . . ?
N2 In1 S1 97.11(6) . . ?
N1 In1 S1 93.75(6) . . ?
S2 In1 S1 104.79(3) . . ?
C2 S1 In1 96.68(9) . . ?
C4 S2 In1 97.83(10) . . ?
O2 Na1 O1 103.62(10) . . ?
O2 Na1 O3 107.94(8) . 2_545 ?
O1 Na1 O3 84.27(9) . 2_545 ?
O2 Na1 O4 102.66(8) . 1_545 ?
O1 Na1 O4 115.56(11) . 1_545 ?
O3 Na1 O4 138.16(8) 2_545 1_545 ?
O2 Na1 O2 159.23(7) . 2_545 ?
O1 Na1 O2 84.04(9) . 2_545 ?
O3 Na1 O2 52.98(6) 2_545 2_545 ?
O4 Na1 O2 90.91(7) 1_545 2_545 ?
O2 Na1 O5 90.86(8) . 1_545 ?
O1 Na1 O5 163.47(11) . 1_545 ?
O3 Na1 O5 99.00(7) 2_545 1_545 ?
O4 Na1 O5 52.20(6) 1_545 1_545 ?
O2 Na1 O5 85.08(7) 2_545 1_545 ?
O2 Na1 C1 134.82(8) . 2_545 ?
O1 Na1 C1 81.44(9) . 2_545 ?
O3 Na1 C1 27.01(6) 2_545 2_545 ?
O4 Na1 C1 115.60(8) 1_545 2_545 ?
O2 Na1 C1 26.11(6) 2_545 2_545 ?
O5 Na1 C1 94.09(8) 1_545 2_545 ?
O2 Na1 C3 102.20(8) . 1_545 ?
O1 Na1 C3 139.27(12) . 1_545 ?
O3 Na1 C3 116.60(8) 2_545 1_545 ?
O4 Na1 C3 26.95(7) 1_545 1_545 ?
O2 Na1 C3 82.80(8) 2_545 1_545 ?
O5 Na1 C3 26.11(7) 1_545 1_545 ?
C1 Na1 C3 101.61(9) 2_545 1_545 ?
O2 Na1 Na1 33.34(5) . 2 ?
O1 Na1 Na1 111.79(10) . 2 ?
O3 Na1 Na1 76.61(6) 2_545 2 ?
O4 Na1 Na1 122.00(6) 1_545 2 ?
O2 Na1 Na1 125.89(6) 2_545 2 ?
O5 Na1 Na1 84.70(6) 1_545 2 ?
C1 Na1 Na1 102.56(7) 2_545 2 ?
C3 Na1 Na1 107.14(7) 1_545 2 ?
O2 Na1 Na1 170.64(8) . 2_545 ?
O1 Na1 Na1 73.80(9) . 2_545 ?
O3 Na1 Na1 80.94(6) 2_545 2_545 ?
O4 Na1 Na1 71.17(5) 1_545 2_545 ?
O2 Na1 Na1 30.12(5) 2_545 2_545 ?
O5 Na1 Na1 90.63(6) 1_545 2_545 ?
C1 Na1 Na1 54.23(6) 2_545 2_545 ?
C3 Na1 Na1 75.61(6) 1_545 2_545 ?
Na1 Na1 Na1 156.01(6) 2 2_545 ?
C3 O4 In1 121.12(17) . . ?
C3 O4 Na1 92.36(16) . 1_565 ?
In1 O4 Na1 140.64(9) . 1_565 ?
C1 O3 In1 121.30(16) . . ?
C1 O3 Na1 93.61(15) . 2 ?
In1 O3 Na1 140.68(9) . 2 ?
C1 O2 Na1 140.40(18) . . ?
C1 O2 Na1 90.96(16) . 2 ?
Na1 O2 Na1 116.54(8) . 2 ?
C3 O5 Na1 88.33(17) . 1_565 ?
C14 N2 C10 118.8(2) . . ?
C14 N2 In1 121.60(18) . . ?
C10 N2 In1 119.53(18) . . ?

loop_
_geom_bond_atom_site_label_1
_geom_bond_atom_site_label_2
_geom_bond_distance
_geom_bond_site_symmetry_2
_geom_bond_publ_flag
C1 O2 1.233(3) . ?
C1 O3 1.275(3) . ?
C1 C2 1.514(4) . ?
C1 Na1 2.801(3) 2 ?
C10 N2 1.345(3) . ?
C10 C11 1.381(4) . ?
C10 C9 1.480(4) . ?
C3 O5 1.239(3) . ?
C3 O4 1.277(3) . ?
C3 C4 1.524(4) . ?
C3 Na1 2.815(3) 1_565 ?
C9 N1 1.338(4) . ?
C9 C8 1.386(4) . ?
C8 C7 1.375(5) . ?
C8 H8 0.9300 . ?
C14 N2 1.338(3) . ?
C14 C13 1.379(4) . ?
C14 H14 0.9300 . ?
C13 C12 1.367(5) . ?
C13 H13 0.9300 . ?
C11 C12 1.373(5) . ?
C11 H11 0.9300 . ?
C5 N1 1.339(4) . ?
C5 C6 1.381(4) . ?
C5 H5 0.9300 . ?
C2 S1 1.807(3) . ?
C2 H2A 0.9700 . ?
C2 H2B 0.9700 . ?
C6 C7 1.368(5) . ?
C6 H6 0.9300 . ?
C7 H7 0.9300 . ?
C12 H12 0.9300 . ?
C4 S2 1.791(3) . ?
C4 H4A 0.9700 . ?
C4 H4B 0.9700 . ?
N1 In1 2.349(2) . ?
O1 Na1 2.356(3) . ?
O1 H1 0.8200 . ?
O1 H002 0.88(5) . ?
In1 O3 2.1790(17) . ?
In1 O4 2.2276(18) . ?
In1 N2 2.312(2) . ?
In1 S2 2.4613(8) . ?
In1 S1 2.4903(7) . ?
Na1 O2 2.279(2) . ?
Na1 O3 2.4154(19) 2_545 ?
Na1 O4 2.457(2) 1_545 ?
Na1 O2 2.495(2) 2_545 ?
Na1 O5 2.563(2) 1_545 ?
Na1 Na1 4.0615(4) 2 ?
Na1 Na1 4.0616(4) 2_545 ?

loop_
_geom_torsion_atom_site_label_1
_geom_torsion_atom_site_label_2
_geom_torsion_atom_site_label_3
_geom_torsion_atom_site_label_4
_geom_torsion
_geom_torsion_site_symmetry_1
_geom_torsion_site_symmetry_2
_geom_torsion_site_symmetry_3
_geom_torsion_site_symmetry_4
_geom_torsion_publ_flag
N2 C10 C9 N1 0.7(3) . . . . ?
C11 C10 C9 N1 178.4(3) . . . . ?
N2 C10 C9 C8 -176.1(3) . . . . ?
C11 C10 C9 C8 1.6(4) . . . . ?
N1 C9 C8 C7 -1.8(4) . . . . ?
C10 C9 C8 C7 174.8(3) . . . . ?
N2 C14 C13 C12 1.7(5) . . . . ?
N2 C10 C11 C12 2.1(5) . . . . ?
C9 C10 C11 C12 -175.6(3) . . . . ?
O2 C1 C2 S1 171.9(2) . . . . ?
O3 C1 C2 S1 -9.2(4) . . . . ?
N1 C5 C6 C7 -1.5(5) . . . . ?
C5 C6 C7 C8 0.4(5) . . . . ?
C9 C8 C7 C6 1.1(5) . . . . ?
C14 C13 C12 C11 -1.1(5) . . . . ?
C10 C11 C12 C13 -0.7(5) . . . . ?
O5 C3 C4 S2 167.5(2) . . . . ?
O4 C3 C4 S2 -13.3(4) . . . . ?
Na1 C3 C4 S2 -98.7(6) 1_565 . . . ?
C8 C9 N1 C5 0.8(4) . . . . ?
C10 C9 N1 C5 -176.1(2) . . . . ?
C8 C9 N1 In1 176.2(2) . . . . ?
C10 C9 N1 In1 -0.6(3) . . . . ?
C6 C5 N1 C9 0.9(4) . . . . ?
C6 C5 N1 In1 -174.4(2) . . . . ?
C1 C2 S1 In1 2.5(2) . . . . ?
C3 C4 S2 In1 16.1(3) . . . . ?
O5 C3 O4 In1 180.0(2) . . . . ?
C4 C3 O4 In1 0.9(4) . . . . ?
Na1 C3 O4 In1 158.24(18) 1_565 . . . ?
O5 C3 O4 Na1 21.8(3) . . . 1_565 ?
C4 C3 O4 Na1 -157.3(2) . . . 1_565 ?
O2 C1 O3 In1 -169.50(19) . . . . ?
C2 C1 O3 In1 11.7(3) . . . . ?
Na1 C1 O3 In1 -161.00(18) 2 . . . ?
O2 C1 O3 Na1 -8.5(3) . . . 2 ?
C2 C1 O3 Na1 172.7(2) . . . 2 ?
O3 C1 O2 Na1 144.4(2) . . . . ?
C2 C1 O2 Na1 -36.8(4) . . . . ?
Na1 C1 O2 Na1 136.2(3) 2 . . . ?
O3 C1 O2 Na1 8.2(3) . . . 2 ?
C2 C1 O2 Na1 -172.9(2) . . . 2 ?
O4 C3 O5 Na1 -20.8(3) . . . 1_565 ?
C4 C3 O5 Na1 158.3(2) . . . 1_565 ?
C13 C14 N2 C10 -0.4(4) . . . . ?
C13 C14 N2 In1 176.2(2) . . . . ?
C11 C10 N2 C14 -1.5(4) . . . . ?
C9 C10 N2 C14 176.3(2) . . . . ?
C11 C10 N2 In1 -178.2(2) . . . . ?
C9 C10 N2 In1 -0.4(3) . . . . ?
